data_7001818
loop_
_publ_author_name
'Liu, Gao-Feng'
'D\"urr, Katharina'
'Puchta, Ralph'
'Heinemann, Frank W.'
'van Eldik, Rudi'
'Ivanovi\'c-Burmazovi\'c, Ivana'

_publ_section_title
;
 Chelate electronic properties control the redox behaviour and
 superoxide reactivity of seven-coordinate manganese(II) complexes
;
_journal_issue 32
_journal_name_full 'Dalton Transactions'
_journal_page_first 6292
_journal_page_last 6295
_journal_paper_doi 10.1039/b906100m
_journal_year 2009
_chemical_formula_moiety 'C19 H23 Mn N7 O2, 2(Cl O4)'
_chemical_formula_sum 'C19 H23 Cl2 Mn N7 O10'
_chemical_formula_weight 635.28
_chemical_name_systematic
;
?
;
_space_group_IT_number 15
_symmetry_cell_setting monoclinic
_symmetry_space_group_name_Hall '-C 2yc'
_symmetry_space_group_name_H-M 'C 1 2/c 1'
_atom_sites_solution_hydrogens difmap
_atom_sites_solution_primary direct
_atom_sites_solution_secondary difmap
_audit_creation_method SHELXL-97
_cell_angle_alpha 90.00
_cell_angle_beta 108.613(5)
_cell_angle_gamma 90.00
_cell_formula_units_Z 4
_cell_length_a 10.9947(6)
_cell_length_b 31.380(4)
_cell_length_c 7.9492(6)
_cell_measurement_reflns_used 247
_cell_measurement_temperature 100(2)
_cell_measurement_theta_max 20.00
_cell_measurement_theta_min 6.00
_cell_volume 2599.1(4)
_computing_cell_refinement 'EVALCCD (Bruker-Nonius, 2002)'
_computing_data_collection 'COLLECT (Bruker-Nonius, 2002)'
_computing_data_reduction 'EVALCCD (Bruker-Nonius, 2002)'
_computing_molecular_graphics 'SHELXTL 6.12 (Bruker AXS, 2002)'
_computing_publication_material 'SHELXTL 6.12 (Bruker AXS, 2002)'
_computing_structure_refinement 'SHELXTL 6.12 (Bruker AXS, 2002)'
_computing_structure_solution 'SHELXTL 6.12 (Bruker AXS, 2002)'
_diffrn_ambient_temperature 100(2)
_diffrn_detector_area_resol_mean 9
_diffrn_measured_fraction_theta_full 0.997
_diffrn_measured_fraction_theta_max 0.997
_diffrn_measurement_device_type 'Bruker-Nonius KappaCCD'
_diffrn_measurement_method
;
\f- and \w-rotations with 2.0 \% and 40 sec per frame
;
_diffrn_radiation_monochromator graphite
_diffrn_radiation_source 'fine-focus sealed tube'
_diffrn_radiation_type MoK\a
_diffrn_radiation_wavelength 0.71073
_diffrn_reflns_av_R_equivalents 0.0653
_diffrn_reflns_av_sigmaI/netI 0.0400
_diffrn_reflns_limit_h_max 14
_diffrn_reflns_limit_h_min -14
_diffrn_reflns_limit_k_max 41
_diffrn_reflns_limit_k_min -41
_diffrn_reflns_limit_l_max 10
_diffrn_reflns_limit_l_min -10
_diffrn_reflns_number 31490
_diffrn_reflns_theta_full 27.87
_diffrn_reflns_theta_max 27.87
_diffrn_reflns_theta_min 3.40
_exptl_absorpt_coefficient_mu 0.780
_exptl_absorpt_correction_T_max 0.902
_exptl_absorpt_correction_T_min 0.826
_exptl_absorpt_correction_type integration
_exptl_absorpt_process_details
;
Gaussian integration (Coppens, 1970)
;
_exptl_crystal_colour orange
_exptl_crystal_density_diffrn 1.623
_exptl_crystal_density_method 'not measured'
_exptl_crystal_description prism
_exptl_crystal_F_000 1300
_exptl_crystal_size_max 0.28
_exptl_crystal_size_mid 0.24
_exptl_crystal_size_min 0.17
_refine_diff_density_max 0.423
_refine_diff_density_min -0.609
_refine_diff_density_rms 0.145
_refine_ls_extinction_method none
_refine_ls_goodness_of_fit_ref 1.052
_refine_ls_hydrogen_treatment refxyz
_refine_ls_matrix_type full
_refine_ls_number_parameters 212
_refine_ls_number_reflns 3105
_refine_ls_number_restraints 0
_refine_ls_restrained_S_all 1.052
_refine_ls_R_factor_all 0.0538
_refine_ls_R_factor_gt 0.0331
_refine_ls_shift/su_max 0.000
_refine_ls_shift/su_mean 0.000
_refine_ls_structure_factor_coef Fsqd
_refine_ls_weighting_details 'calc w=1/[\s^2^(Fo^2^)+(0.0346P)^2^+3.0702P] where P=(Fo^2^+2Fc^2^)/3'
_refine_ls_weighting_scheme calc
_refine_ls_wR_factor_gt 0.0701
_refine_ls_wR_factor_ref 0.0754
_reflns_number_gt 2482
_reflns_number_total 3105
_reflns_threshold_expression >2sigma(I)
_cod_data_source_file b906100m.txt
_cod_data_source_block ii0301
_cod_original_sg_symbol_Hall -C2yc
_cod_original_sg_symbol_H-M C2/c
_cod_database_code 7001818

loop_
_symmetry_equiv_pos_as_xyz
'x, y, z'
'-x, y, -z+1/2'
'x+1/2, y+1/2, z'
'-x+1/2, y+1/2, -z+1/2'
'-x, -y, -z'
'x, -y, z-1/2'
'-x+1/2, -y+1/2, -z'
'x+1/2, -y+1/2, z-1/2'

loop_
_atom_site_label
_atom_site_type_symbol
_atom_site_fract_x
_atom_site_fract_y
_atom_site_fract_z
_atom_site_U_iso_or_equiv
_atom_site_adp_type
_atom_site_occupancy
_atom_site_symmetry_multiplicity
_atom_site_calc_flag
_atom_site_refinement_flags
_atom_site_disorder_assembly
_atom_site_disorder_group
Mn1 Mn 1.0000 0.138676(12) 0.2500 0.00904(11) Uani 1 2 d S . .
N1 N 1.0000 0.06496(7) 0.2500 0.0124(5) Uani 1 2 d S . .
N2 N 0.79425(14) 0.11025(5) 0.13769(19) 0.0108(3) Uani 1 1 d . . .
N3 N 0.69640(15) 0.13858(5) 0.0832(2) 0.0128(3) Uani 1 1 d . . .
H3N H 0.623(2) 0.1312(7) 0.040(3) 0.015 Uiso 1 1 d . . .
N4 N 0.84339(14) 0.19033(5) 0.2279(2) 0.0116(3) Uani 1 1 d . . .
O1 O 1.01808(14) 0.14486(5) 0.53460(18) 0.0163(3) Uani 1 1 d . . .
H1A H 1.067(2) 0.1299(7) 0.616(3) 0.020 Uiso 1 1 d . . .
H1B H 0.953(2) 0.1430(7) 0.553(3) 0.020 Uiso 1 1 d . . .
C3 C 1.0000 -0.02280(10) 0.2500 0.0439(11) Uani 1 2 d S . .
H3 H 1.0000 -0.0542(13) 0.2500 0.053 Uiso 1 2 d S . .
C4 C 0.8863(2) -0.00085(7) 0.1766(4) 0.0303(6) Uani 1 1 d . . .
H4 H 0.812(3) -0.0146(8) 0.124(3) 0.036 Uiso 1 1 d . . .
C5 C 0.88920(17) 0.04338(6) 0.1789(3) 0.0152(4) Uani 1 1 d . . .
C6 C 0.77287(17) 0.06997(6) 0.1086(2) 0.0127(4) Uani 1 1 d . . .
C7 C 0.72095(17) 0.18003(6) 0.1434(2) 0.0115(4) Uani 1 1 d . . .
C8 C 0.6186(2) 0.20876(6) 0.1171(3) 0.0166(4) Uani 1 1 d . . .
H8 H 0.536(2) 0.1997(7) 0.056(3) 0.020 Uiso 1 1 d . . .
C9 C 0.6463(2) 0.24930(6) 0.1841(3) 0.0195(4) Uani 1 1 d . . .
H9 H 0.584(2) 0.2691(7) 0.169(3) 0.023 Uiso 1 1 d . . .
C10 C 0.7723(2) 0.26042(7) 0.2778(3) 0.0191(4) Uani 1 1 d . . .
H10 H 0.794(2) 0.2871(7) 0.325(3) 0.023 Uiso 1 1 d . . .
C11 C 0.86588(19) 0.23018(6) 0.2964(3) 0.0156(4) Uani 1 1 d . . .
H11 H 0.953(2) 0.2364(7) 0.359(3) 0.019 Uiso 1 1 d . . .
C13 C 0.64338(19) 0.05141(7) 0.0160(3) 0.0196(4) Uani 1 1 d . . .
H13A H 0.602(2) 0.0657(8) -0.092(3) 0.029 Uiso 1 1 d . . .
H13B H 0.649(2) 0.0221(8) -0.005(3) 0.029 Uiso 1 1 d . . .
H13C H 0.586(2) 0.0557(8) 0.082(3) 0.029 Uiso 1 1 d . . .
Cl1 Cl 0.69552(4) 0.111538(14) -0.42303(6) 0.01169(11) Uani 1 1 d . . .
O11 O 0.65709(14) 0.07866(5) -0.55430(18) 0.0238(3) Uani 1 1 d . . .
O12 O 0.58622(13) 0.12833(5) -0.38235(19) 0.0219(3) Uani 1 1 d . . .
O13 O 0.78657(13) 0.09422(4) -0.26279(18) 0.0211(3) Uani 1 1 d . . .
O14 O 0.75783(14) 0.14595(4) -0.4853(2) 0.0235(3) Uani 1 1 d . . .

loop_
_atom_site_aniso_label
_atom_site_aniso_U_11
_atom_site_aniso_U_22
_atom_site_aniso_U_33
_atom_site_aniso_U_23
_atom_site_aniso_U_13
_atom_site_aniso_U_12
Mn1 0.0074(2) 0.00860(19) 0.0103(2) 0.000 0.00159(15) 0.000
N1 0.0098(11) 0.0109(11) 0.0159(11) 0.000 0.0032(9) 0.000
N2 0.0085(7) 0.0118(8) 0.0116(8) 0.0015(6) 0.0025(6) 0.0024(6)
N3 0.0058(7) 0.0124(8) 0.0170(8) -0.0005(6) -0.0010(6) 0.0003(6)
N4 0.0110(8) 0.0118(8) 0.0121(8) 0.0003(6) 0.0038(6) 0.0001(6)
O1 0.0121(7) 0.0233(8) 0.0130(7) 0.0028(6) 0.0034(6) 0.0021(6)
C3 0.0192(17) 0.0093(15) 0.094(3) 0.000 0.0044(19) 0.000
C4 0.0102(10) 0.0125(10) 0.0609(17) -0.0021(10) 0.0013(10) -0.0029(8)
C5 0.0096(9) 0.0119(9) 0.0230(10) -0.0005(8) 0.0037(8) -0.0014(7)
C6 0.0100(9) 0.0126(9) 0.0154(9) -0.0011(7) 0.0041(8) -0.0017(7)
C7 0.0117(9) 0.0123(9) 0.0108(9) 0.0025(7) 0.0040(7) 0.0008(7)
C8 0.0121(9) 0.0165(10) 0.0196(10) 0.0019(8) 0.0028(8) 0.0042(8)
C9 0.0196(11) 0.0163(10) 0.0229(11) 0.0019(8) 0.0072(9) 0.0093(8)
C10 0.0227(11) 0.0130(10) 0.0214(11) -0.0037(8) 0.0070(9) 0.0018(8)
C11 0.0155(10) 0.0141(9) 0.0162(10) -0.0024(7) 0.0037(8) -0.0015(8)
C13 0.0111(10) 0.0132(10) 0.0306(12) -0.0031(8) 0.0013(9) -0.0025(8)
Cl1 0.0089(2) 0.0130(2) 0.0125(2) -0.00028(16) 0.00249(17) 0.00036(16)
O11 0.0224(8) 0.0255(8) 0.0203(8) -0.0108(6) 0.0022(6) -0.0029(6)
O12 0.0114(7) 0.0267(8) 0.0282(8) -0.0054(6) 0.0072(6) 0.0012(6)
O13 0.0207(8) 0.0186(7) 0.0184(7) 0.0012(6) -0.0016(6) 0.0040(6)
O14 0.0248(8) 0.0195(8) 0.0312(8) 0.0050(6) 0.0158(7) -0.0019(6)

loop_
_atom_type_symbol
_atom_type_description
_atom_type_scat_dispersion_real
_atom_type_scat_dispersion_imag
_atom_type_scat_source
C C 0.0033 0.0016 'International Tables Vol C Tables 4.2.6.8 and 6.1.1.4'
H H 0.0000 0.0000 'International Tables Vol C Tables 4.2.6.8 and 6.1.1.4'
N N 0.0061 0.0033 'International Tables Vol C Tables 4.2.6.8 and 6.1.1.4'
O O 0.0106 0.0060 'International Tables Vol C Tables 4.2.6.8 and 6.1.1.4'
Cl Cl 0.1484 0.1585 'International Tables Vol C Tables 4.2.6.8 and 6.1.1.4'
Mn Mn 0.3368 0.7283 'International Tables Vol C Tables 4.2.6.8 and 6.1.1.4'

loop_
_exptl_crystal_face_index_h
_exptl_crystal_face_index_k
_exptl_crystal_face_index_l
_exptl_crystal_face_perp_dist
1 0 0 0.065
-1 0 0 0.110
0 1 0 0.135
0 -1 0 0.110
0 0 1 0.155
0 0 -1 0.120
-2 -3 0 0.085
3 -4 0 0.022
0 -3 -1 0.082

loop_
_geom_angle_atom_site_label_1
_geom_angle_atom_site_label_2
_geom_angle_atom_site_label_3
_geom_angle
_geom_angle_site_symmetry_1
_geom_angle_site_symmetry_3
_geom_angle_publ_flag
O1 Mn1 O1 169.95(8) . 2_755 ?
O1 Mn1 N1 95.02(4) . . ?
O1 Mn1 N1 95.02(4) 2_755 . ?
O1 Mn1 N2 100.64(5) . . ?
O1 Mn1 N2 83.25(5) 2_755 . ?
N1 Mn1 N2 67.47(4) . . ?
O1 Mn1 N2 83.25(5) . 2_755 ?
O1 Mn1 N2 100.64(5) 2_755 2_755 ?
N1 Mn1 N2 67.47(4) . 2_755 ?
N2 Mn1 N2 134.95(7) . 2_755 ?
O1 Mn1 N4 92.22(5) . 2_755 ?
O1 Mn1 N4 80.76(5) 2_755 2_755 ?
N1 Mn1 N4 134.07(4) . 2_755 ?
N2 Mn1 N4 154.10(5) . 2_755 ?
N2 Mn1 N4 68.49(5) 2_755 2_755 ?
O1 Mn1 N4 80.76(5) . . ?
O1 Mn1 N4 92.22(5) 2_755 . ?
N1 Mn1 N4 134.07(4) . . ?
N2 Mn1 N4 68.49(5) . . ?
N2 Mn1 N4 154.10(5) 2_755 . ?
N4 Mn1 N4 91.85(7) 2_755 . ?
C5 N1 C5 119.8(2) . 2_755 ?
C5 N1 Mn1 120.11(11) . . ?
C5 N1 Mn1 120.11(11) 2_755 . ?
C6 N2 N3 120.23(15) . . ?
C6 N2 Mn1 122.82(12) . . ?
N3 N2 Mn1 116.50(11) . . ?
N2 N3 C7 117.32(15) . . ?
N2 N3 H3N 122.2(16) . . ?
C7 N3 H3N 118.6(15) . . ?
C7 N4 C11 116.75(16) . . ?
C7 N4 Mn1 118.07(12) . . ?
C11 N4 Mn1 125.17(13) . . ?
Mn1 O1 H1A 124.2(15) . . ?
Mn1 O1 H1B 113.6(17) . . ?
H1A O1 H1B 102(2) . . ?
C4 C3 C4 120.2(3) 2_755 . ?
C4 C3 H3 119.88(15) 2_755 . ?
C4 C3 H3 119.88(15) . . ?
C3 C4 C5 118.6(2) . . ?
C3 C4 H4 121.5(16) . . ?
C5 C4 H4 119.9(16) . . ?
N1 C5 C4 121.39(18) . . ?
N1 C5 C6 115.53(16) . . ?
C4 C5 C6 123.07(17) . . ?
N2 C6 C5 113.45(16) . . ?
N2 C6 C13 123.97(17) . . ?
C5 C6 C13 122.57(16) . . ?
N4 C7 N3 117.07(16) . . ?
N4 C7 C8 123.33(17) . . ?
N3 C7 C8 119.59(17) . . ?
C9 C8 C7 117.91(19) . . ?
C9 C8 H8 123.2(14) . . ?
C7 C8 H8 118.9(14) . . ?
C8 C9 C10 119.94(19) . . ?
C8 C9 H9 121.3(14) . . ?
C10 C9 H9 118.7(14) . . ?
C11 C10 C9 117.91(19) . . ?
C11 C10 H10 120.0(14) . . ?
C9 C10 H10 122.1(14) . . ?
N4 C11 C10 124.09(18) . . ?
N4 C11 H11 115.1(13) . . ?
C10 C11 H11 120.8(13) . . ?
C6 C13 H13A 111.5(14) . . ?
C6 C13 H13B 111.4(15) . . ?
H13A C13 H13B 110(2) . . ?
C6 C13 H13C 111.7(14) . . ?
H13A C13 H13C 103(2) . . ?
H13B C13 H13C 109(2) . . ?
O11 Cl1 O12 110.72(9) . . ?
O11 Cl1 O14 110.49(9) . . ?
O12 Cl1 O14 108.88(9) . . ?
O11 Cl1 O13 109.29(9) . . ?
O12 Cl1 O13 109.34(9) . . ?
O14 Cl1 O13 108.07(9) . . ?

loop_
_geom_bond_atom_site_label_1
_geom_bond_atom_site_label_2
_geom_bond_distance
_geom_bond_site_symmetry_2
_geom_bond_publ_flag
Mn1 O1 2.2155(14) . ?
Mn1 O1 2.2155(14) 2_755 ?
Mn1 N1 2.313(2) . ?
Mn1 N2 2.3282(15) . ?
Mn1 N2 2.3282(15) 2_755 ?
Mn1 N4 2.3302(15) 2_755 ?
Mn1 N4 2.3302(15) . ?
N1 C5 1.350(2) . ?
N1 C5 1.350(2) 2_755 ?
N2 C6 1.293(2) . ?
N2 N3 1.356(2) . ?
N3 C7 1.382(2) . ?
N3 H3N 0.80(2) . ?
N4 C7 1.338(2) . ?
N4 C11 1.355(2) . ?
O1 H1A 0.84(2) . ?
O1 H1B 0.77(2) . ?
C3 C4 1.383(3) 2_755 ?
C3 C4 1.383(3) . ?
C3 H3 0.98(4) . ?
C4 C5 1.388(3) . ?
C4 H4 0.90(3) . ?
C5 C6 1.479(3) . ?
C6 C13 1.496(3) . ?
C7 C8 1.405(3) . ?
C8 C9 1.375(3) . ?
C8 H8 0.92(2) . ?
C9 C10 1.392(3) . ?
C9 H9 0.90(2) . ?
C10 C11 1.373(3) . ?
C10 H10 0.92(2) . ?
C11 H11 0.95(2) . ?
C13 H13A 0.94(2) . ?
C13 H13B 0.94(2) . ?
C13 H13C 0.96(2) . ?
Cl1 O11 1.4319(14) . ?
Cl1 O12 1.4403(14) . ?
Cl1 O14 1.4479(14) . ?
Cl1 O13 1.4512(14) . ?

loop_
_geom_hbond_atom_site_label_D
_geom_hbond_atom_site_label_H
_geom_hbond_atom_site_label_A
_geom_hbond_distance_DH
_geom_hbond_distance_HA
_geom_hbond_distance_DA
_geom_hbond_angle_DHA
_geom_hbond_site_symmetry_A
O1 H1A O13 0.84(2) 2.00(2) 2.818(2) 164(2) 2_755
O1 H1B O14 0.77(2) 2.08(2) 2.815(2) 160(2) 1_556
N3 H3N O12 0.80(2) 2.24(2) 3.023(2) 164(2) 2_654
